data_7117114
loop_
_publ_author_name
'Mahmood Azizpoor Fard'
'Florian Weigend'
'John F. Corrigan'

_publ_section_title
;
 Simple but effective: thermally stable Cu-ESiMe3via NHC ligation
;
_journal_name_full Chem.Commun.
_journal_page_first 8361
_journal_paper_doi 10.1039/C5cc00940E
_journal_volume 51
_journal_year 2015
_chemical_formula_sum 'C30 H45 Cu N2 Si Te'
_chemical_formula_weight 652.91
_space_group_crystal_system monoclinic
_space_group_IT_number 14
_space_group_name_Hall '-P 2yn'
_space_group_name_H-M_alt 'P 1 21/n 1'
_symmetry_space_group_name_Hall '-P 2yn'
_symmetry_space_group_name_H-M 'P 1 21/n 1'
_atom_sites_solution_hydrogens geom
_atom_sites_solution_primary dual
_atom_sites_solution_secondary difmap
_audit_creation_method SHELXL-2014/6
_audit_update_record
;
2015-01-23 deposited with the CCDC.
2015-04-10 downloaded from the CCDC.
;
_cell_angle_alpha 90
_cell_angle_beta 100.673(19)
_cell_angle_gamma 90
_cell_formula_units_Z 4
_cell_length_a 9.789(3)
_cell_length_b 21.443(11)
_cell_length_c 15.580(6)
_cell_measurement_reflns_used 9369
_cell_measurement_temperature 110
_cell_measurement_theta_max 36.00
_cell_measurement_theta_min 2.83
_cell_volume 3214(2)
_computing_cell_refinement SAINT
_computing_data_collection Apex2
_computing_data_reduction SAINT
_computing_molecular_graphics NRCVAX
_computing_publication_material cif2tables.py
_computing_structure_refinement SHELXL-2014
_computing_structure_solution SHELXT
_diffrn_ambient_temperature 110
_diffrn_detector 'CCD plate'
_diffrn_detector_type 'Bruker Apex2'
_diffrn_measured_fraction_theta_full 1.000
_diffrn_measured_fraction_theta_max 1.000
_diffrn_measurement_device '\k-geometry diffractometer'
_diffrn_measurement_device_type 'Bruker Kappa Axis Apex2'
_diffrn_measurement_method 'phi and omega scans'
_diffrn_radiation_type MoK\a
_diffrn_radiation_wavelength 0.71073
_diffrn_reflns_av_R_equivalents 0.0305
_diffrn_reflns_av_unetI/netI 0.0166
_diffrn_reflns_Laue_measured_fraction_full 1.000
_diffrn_reflns_Laue_measured_fraction_max 1.000
_diffrn_reflns_limit_h_max 14
_diffrn_reflns_limit_h_min -14
_diffrn_reflns_limit_k_max 32
_diffrn_reflns_limit_k_min -32
_diffrn_reflns_limit_l_max 23
_diffrn_reflns_limit_l_min -23
_diffrn_reflns_number 109050
_diffrn_reflns_point_group_measured_fraction_full 1.000
_diffrn_reflns_point_group_measured_fraction_max 1.000
_diffrn_reflns_theta_full 25.242
_diffrn_reflns_theta_max 32.500
_diffrn_reflns_theta_min 1.634
_diffrn_source 'sealed tube'
_exptl_absorpt_coefficient_mu 1.626
_exptl_absorpt_correction_T_max 0.7471
_exptl_absorpt_correction_T_min 0.6635
_exptl_absorpt_correction_type multi-scan
_exptl_absorpt_process_details SADABS
_exptl_crystal_colour colourless
_exptl_crystal_density_diffrn 1.349
_exptl_crystal_description block
_exptl_crystal_F_000 1336
_exptl_crystal_size_max 0.284
_exptl_crystal_size_mid 0.145
_exptl_crystal_size_min 0.126
_refine_diff_density_max 1.210
_refine_diff_density_min -0.934
_refine_diff_density_rms 0.255
_refine_ls_extinction_coef .
_refine_ls_extinction_method none
_refine_ls_goodness_of_fit_ref 1.313
_refine_ls_hydrogen_treatment constr
_refine_ls_matrix_type full
_refine_ls_number_parameters 320
_refine_ls_number_reflns 11631
_refine_ls_number_restraints 2
_refine_ls_restrained_S_all 1.314
_refine_ls_R_factor_all 0.0328
_refine_ls_R_factor_gt 0.0249
_refine_ls_shift/su_max 0.004
_refine_ls_shift/su_mean 0.000
_refine_ls_structure_factor_coef Fsqd
_refine_ls_weighting_details 'w=1/[\s^2^(Fo^2^)+(0.0554P)^2^] where P=(Fo^2^+2Fc^2^)/3'
_refine_ls_weighting_scheme calc
_refine_ls_wR_factor_gt 0.0836
_refine_ls_wR_factor_ref 0.0984
_reflns_Friedel_coverage 0.000
_reflns_Friedel_fraction_full .
_reflns_Friedel_fraction_max .
_reflns_number_gt 10235
_reflns_number_total 11631
_reflns_threshold_expression 'I > 2\s(I)'
_cod_data_source_file c5cc00940e2.cif
_cod_data_source_block b15221[Compound3]
_cod_database_code 7117114
_shelx_space_group_comment
;
The symmetry employed for this shelxl refinement is uniquely defined
by the following loop, which should always be used as a source of
symmetry information in preference to the above space-group names.
They are only intended as comments.
;
_shelx_estimated_absorpt_t_min 0.655
_shelx_estimated_absorpt_t_max 0.821
_shelxl_version_number 2014/6

loop_
_space_group_symop_operation_xyz
'x, y, z'
'-x+1/2, y+1/2, -z+1/2'
'-x, -y, -z'
'x-1/2, -y-1/2, z-1/2'

loop_
_atom_site_label
_atom_site_type_symbol
_atom_site_fract_x
_atom_site_fract_y
_atom_site_fract_z
_atom_site_U_iso_or_equiv
_atom_site_adp_type
_atom_site_occupancy
_atom_site_site_symmetry_order
_atom_site_calc_flag
_atom_site_refinement_flags_posn
_atom_site_refinement_flags_adp
_atom_site_refinement_flags_occupancy
_atom_site_disorder_assembly
_atom_site_disorder_group
Cu1 Cu 0.35716(2) 0.69762(2) 0.26320(2) 0.01672(5) Uani 1 1 d . . . . .
Te1 Te 0.29670(2) 0.71037(2) 0.40616(2) 0.02428(4) Uani 1 1 d . . . . .
Si3 Si 0.23954(4) 0.59843(2) 0.42179(3) 0.02041(9) Uani 1 1 d . . . . .
N1 N 0.48086(11) 0.73624(6) 0.11515(8) 0.0153(2) Uani 1 1 d . . . . .
N2 N 0.40852(12) 0.64234(6) 0.09784(8) 0.0154(2) Uani 1 1 d . . . . .
C1 C 0.41565(13) 0.69118(7) 0.15373(9) 0.0149(2) Uani 1 1 d . . . . .
C2 C 0.51497(15) 0.71608(7) 0.03762(10) 0.0192(3) Uani 1 1 d . . . . .
H2A H 0.5612 0.7393 -0.0003 0.023 Uiso 1 1 calc R U . . .
C3 C 0.46944(14) 0.65672(7) 0.02653(10) 0.0196(3) Uani 1 1 d . . . . .
H3A H 0.4775 0.6299 -0.0209 0.023 Uiso 1 1 calc R U . . .
C4 C 0.50859(14) 0.79710(6) 0.15334(10) 0.0155(2) Uani 1 1 d . . . . .
C5 C 0.63408(14) 0.80670(7) 0.21128(10) 0.0181(3) Uani 1 1 d . . . . .
C6 C 0.65531(16) 0.86512(8) 0.24995(10) 0.0226(3) Uani 1 1 d . . . . .
H6A H 0.7396 0.8734 0.2894 0.027 Uiso 1 1 calc R U . . .
C7 C 0.55559(17) 0.91172(8) 0.23201(11) 0.0246(3) Uani 1 1 d . . . . .
H7A H 0.5714 0.9511 0.2599 0.030 Uiso 1 1 calc R U . . .
C8 C 0.43327(16) 0.90088(7) 0.17359(11) 0.0232(3) Uani 1 1 d . . . . .
H8A H 0.3662 0.9332 0.1613 0.028 Uiso 1 1 calc R U . . .
C9 C 0.40674(13) 0.84323(7) 0.13251(10) 0.0185(3) Uani 1 1 d . . . . .
C10 C 0.35203(14) 0.58239(7) 0.11379(9) 0.0165(2) Uani 1 1 d . . . . .
C11 C 0.44572(14) 0.53445(7) 0.14388(9) 0.0182(3) Uani 1 1 d . . . . .
C12 C 0.38997(16) 0.47605(7) 0.15870(10) 0.0224(3) Uani 1 1 d . . . . .
H12A H 0.4504 0.4423 0.1786 0.027 Uiso 1 1 calc R U . . .
C13 C 0.24696(17) 0.46718(8) 0.14449(11) 0.0254(3) Uani 1 1 d . . . . .
H13A H 0.2104 0.4274 0.1547 0.030 Uiso 1 1 calc R U . . .
C14 C 0.15706(16) 0.51606(8) 0.11554(11) 0.0237(3) Uani 1 1 d . . . . .
H14A H 0.0596 0.5091 0.1066 0.028 Uiso 1 1 calc R U . . .
C15 C 0.20612(14) 0.57486(7) 0.09925(9) 0.0185(3) Uani 1 1 d . . . . .
C16 C 0.7541(2) 0.73370(13) 0.32706(15) 0.0475(6) Uani 1 1 d . . . . .
H16A H 0.6613 0.7236 0.3381 0.071 Uiso 1 1 calc R U . . .
H16B H 0.8133 0.6966 0.3369 0.071 Uiso 1 1 calc R U . . .
H16C H 0.7949 0.7670 0.3667 0.071 Uiso 1 1 calc R U . . .
C17 C 0.74307(15) 0.75534(8) 0.23304(11) 0.0247(3) Uani 1 1 d D . . . .
H17A H 0.7066 0.7189 0.1957 0.030 Uiso 1 1 calc R U . A 1
C18 C 0.8800(3) 0.77246(16) 0.2075(3) 0.0352(6) Uani 0.7 1 d D . P B 1
H18A H 0.8635 0.7858 0.1463 0.053 Uiso 0.7 1 calc R U P B 1
H18B H 0.9233 0.8066 0.2448 0.053 Uiso 0.7 1 calc R U P B 1
H18C H 0.9417 0.7361 0.2149 0.053 Uiso 0.7 1 calc R U P B 1
C18A C 0.8876(6) 0.7860(4) 0.2373(7) 0.043(2) Uiso 0.3 1 d D . P B 2
H18D H 0.8949 0.8023 0.1796 0.065 Uiso 0.3 1 calc R U P B 2
H18E H 0.8988 0.8201 0.2798 0.065 Uiso 0.3 1 calc R U P B 2
H18F H 0.9605 0.7548 0.2553 0.065 Uiso 0.3 1 calc R U P B 2
C19 C 0.15025(17) 0.82954(13) 0.11963(15) 0.0445(6) Uani 1 1 d . . . . .
H19A H 0.0631 0.8221 0.0785 0.067 Uiso 1 1 calc R U . . .
H19B H 0.1659 0.7957 0.1626 0.067 Uiso 1 1 calc R U . . .
H19C H 0.1445 0.8693 0.1497 0.067 Uiso 1 1 calc R U . . .
C20 C 0.27074(15) 0.83177(8) 0.06973(11) 0.0233(3) Uani 1 1 d . . . . .
H20A H 0.2769 0.7902 0.0417 0.028 Uiso 1 1 calc R U . . .
C21 C 0.24316(19) 0.88066(9) -0.00221(11) 0.0312(4) Uani 1 1 d . . . . .
H21A H 0.1547 0.8715 -0.0411 0.047 Uiso 1 1 calc R U . . .
H21B H 0.2385 0.9220 0.0239 0.047 Uiso 1 1 calc R U . . .
H21C H 0.3185 0.8799 -0.0358 0.047 Uiso 1 1 calc R U . . .
C22 C 0.66462(18) 0.53595(12) 0.25857(12) 0.0378(5) Uani 1 1 d . . . . .
H22A H 0.7653 0.5426 0.2679 0.057 Uiso 1 1 calc R U . . .
H22B H 0.6227 0.5662 0.2931 0.057 Uiso 1 1 calc R U . . .
H22C H 0.6455 0.4936 0.2767 0.057 Uiso 1 1 calc R U . . .
C23 C 0.60257(14) 0.54444(7) 0.16163(10) 0.0209(3) Uani 1 1 d . . . . .
H23A H 0.6207 0.5884 0.1453 0.025 Uiso 1 1 calc R U . . .
C24 C 0.67290(17) 0.50099(9) 0.10513(11) 0.0262(3) Uani 1 1 d . . . . .
H24A H 0.7735 0.5082 0.1176 0.039 Uiso 1 1 calc R U . . .
H24B H 0.6536 0.4575 0.1184 0.039 Uiso 1 1 calc R U . . .
H24C H 0.6366 0.5094 0.0433 0.039 Uiso 1 1 calc R U . . .
C25 C -0.03868(19) 0.62126(11) 0.08428(15) 0.0392(5) Uani 1 1 d . . . . .
H25A H -0.0953 0.6572 0.0606 0.059 Uiso 1 1 calc R U . . .
H25B H -0.0806 0.5829 0.0569 0.059 Uiso 1 1 calc R U . . .
H25C H -0.0342 0.6190 0.1476 0.059 Uiso 1 1 calc R U . . .
C26 C 0.10903(14) 0.62855(7) 0.06498(10) 0.0215(3) Uani 1 1 d . . . . .
H26A H 0.1497 0.6679 0.0933 0.026 Uiso 1 1 calc R U . . .
C27 C 0.09805(19) 0.63540(10) -0.03370(13) 0.0345(4) Uani 1 1 d . . . . .
H27A H 0.0354 0.6700 -0.0548 0.052 Uiso 1 1 calc R U . . .
H27B H 0.1903 0.6438 -0.0469 0.052 Uiso 1 1 calc R U . . .
H27C H 0.0613 0.5967 -0.0627 0.052 Uiso 1 1 calc R U . . .
C28 C 0.36763(18) 0.54654(9) 0.38125(13) 0.0308(4) Uani 1 1 d . . . . .
H28A H 0.3673 0.5556 0.3196 0.046 Uiso 1 1 calc R U . . .
H28B H 0.4608 0.5540 0.4154 0.046 Uiso 1 1 calc R U . . .
H28C H 0.3418 0.5028 0.3876 0.046 Uiso 1 1 calc R U . . .
C29 C 0.2397(3) 0.58140(10) 0.53934(13) 0.0443(5) Uani 1 1 d . . . . .
H29A H 0.1726 0.6086 0.5604 0.066 Uiso 1 1 calc R U . . .
H29B H 0.2139 0.5377 0.5457 0.066 Uiso 1 1 calc R U . . .
H29C H 0.3328 0.5889 0.5736 0.066 Uiso 1 1 calc R U . . .
C30 C 0.06269(18) 0.57993(10) 0.35735(16) 0.0414(5) Uani 1 1 d . . . . .
H30A H 0.0609 0.5886 0.2954 0.062 Uiso 1 1 calc R U . . .
H30B H 0.0418 0.5358 0.3647 0.062 Uiso 1 1 calc R U . . .
H30C H -0.0070 0.6057 0.3783 0.062 Uiso 1 1 calc R U . . .

loop_
_atom_site_aniso_label
_atom_site_aniso_U_11
_atom_site_aniso_U_22
_atom_site_aniso_U_33
_atom_site_aniso_U_23
_atom_site_aniso_U_13
_atom_site_aniso_U_12
Cu1 0.02090(8) 0.01510(9) 0.01565(9) -0.00077(6) 0.00728(6) -0.00183(6)
Te1 0.03512(7) 0.02078(6) 0.02059(6) -0.00333(3) 0.01468(5) -0.00231(4)
Si3 0.02324(18) 0.0219(2) 0.01793(19) -0.00177(15) 0.00858(15) -0.00205(15)
N1 0.0182(5) 0.0125(5) 0.0166(5) 0.0002(4) 0.0064(4) -0.0007(4)
N2 0.0194(5) 0.0128(5) 0.0147(5) -0.0008(4) 0.0054(4) -0.0016(4)
C1 0.0165(5) 0.0125(6) 0.0160(6) -0.0001(5) 0.0038(4) -0.0007(4)
C2 0.0224(6) 0.0194(7) 0.0174(6) 0.0000(5) 0.0078(5) -0.0020(5)
C3 0.0236(6) 0.0202(7) 0.0168(6) -0.0023(5) 0.0087(5) -0.0018(5)
C4 0.0170(5) 0.0131(6) 0.0170(6) 0.0005(5) 0.0046(5) -0.0019(4)
C5 0.0186(6) 0.0185(6) 0.0172(6) 0.0019(5) 0.0029(5) -0.0006(5)
C6 0.0243(6) 0.0219(7) 0.0199(7) -0.0011(6) 0.0000(5) -0.0065(5)
C7 0.0302(7) 0.0176(7) 0.0252(7) -0.0048(6) 0.0030(6) -0.0046(6)
C8 0.0255(6) 0.0158(6) 0.0281(8) -0.0013(6) 0.0048(6) 0.0009(5)
C9 0.0170(5) 0.0156(6) 0.0232(7) -0.0002(5) 0.0044(5) -0.0016(5)
C10 0.0210(6) 0.0135(6) 0.0154(6) -0.0016(5) 0.0044(5) -0.0016(5)
C11 0.0219(6) 0.0159(6) 0.0167(6) -0.0020(5) 0.0033(5) 0.0004(5)
C12 0.0275(7) 0.0159(6) 0.0233(7) 0.0017(5) 0.0033(6) -0.0005(5)
C13 0.0294(7) 0.0177(7) 0.0288(8) 0.0023(6) 0.0044(6) -0.0066(6)
C14 0.0232(6) 0.0214(7) 0.0266(7) 0.0000(6) 0.0050(6) -0.0055(5)
C15 0.0192(6) 0.0182(7) 0.0182(6) -0.0012(5) 0.0035(5) -0.0020(5)
C16 0.0452(11) 0.0553(14) 0.0438(12) 0.0266(11) 0.0128(9) 0.0218(10)
C17 0.0209(6) 0.0269(8) 0.0243(7) 0.0021(6) -0.0009(5) 0.0043(6)
C18 0.0272(12) 0.0373(16) 0.0446(19) 0.0040(15) 0.0160(11) 0.0069(11)
C19 0.0182(7) 0.0738(17) 0.0407(11) 0.0137(11) 0.0035(7) -0.0078(8)
C20 0.0181(6) 0.0216(7) 0.0286(8) -0.0004(6) 0.0001(5) 0.0004(5)
C21 0.0369(8) 0.0313(9) 0.0233(8) -0.0001(7) -0.0001(7) 0.0042(7)
C22 0.0253(7) 0.0649(14) 0.0221(8) -0.0126(9) 0.0012(6) 0.0009(8)
C23 0.0190(6) 0.0188(7) 0.0243(7) -0.0019(5) 0.0020(5) 0.0008(5)
C24 0.0267(7) 0.0309(9) 0.0214(7) -0.0005(6) 0.0055(6) 0.0057(6)
C25 0.0297(8) 0.0475(12) 0.0425(11) 0.0066(9) 0.0122(8) 0.0070(8)
C26 0.0197(6) 0.0200(7) 0.0244(7) -0.0012(6) 0.0034(5) 0.0004(5)
C27 0.0356(8) 0.0366(10) 0.0310(9) 0.0072(8) 0.0054(7) 0.0066(7)
C28 0.0290(7) 0.0247(8) 0.0420(10) -0.0038(7) 0.0152(7) -0.0009(6)
C29 0.0815(15) 0.0309(10) 0.0247(9) 0.0021(8) 0.0211(10) -0.0074(10)
C30 0.0252(8) 0.0379(11) 0.0592(14) -0.0059(10) 0.0032(8) -0.0031(7)

loop_
_atom_type_symbol
_atom_type_description
_atom_type_scat_dispersion_real
_atom_type_scat_dispersion_imag
_atom_type_scat_source
C C 0.0033 0.0016 'International Tables Vol C Tables 4.2.6.8 and 6.1.1.4'
H H 0.0000 0.0000 'International Tables Vol C Tables 4.2.6.8 and 6.1.1.4'
N N 0.0061 0.0033 'International Tables Vol C Tables 4.2.6.8 and 6.1.1.4'
Si Si 0.0817 0.0704 'International Tables Vol C Tables 4.2.6.8 and 6.1.1.4'
Cu Cu 0.3201 1.2651 'International Tables Vol C Tables 4.2.6.8 and 6.1.1.4'
Te Te -0.5308 1.6751 'International Tables Vol C Tables 4.2.6.8 and 6.1.1.4'

loop_
_geom_angle_atom_site_label_1
_geom_angle_atom_site_label_2
_geom_angle_atom_site_label_3
_geom_angle
_geom_angle_site_symmetry_1
_geom_angle_site_symmetry_3
C1 Cu1 Te1 176.00(4) . .
Cu1 Te1 Si3 94.517(15) . .
C29 Si3 C28 109.62(11) . .
C29 Si3 C30 108.47(11) . .
C28 Si3 C30 107.65(10) . .
C29 Si3 Te1 109.00(7) . .
C28 Si3 Te1 111.34(6) . .
C30 Si3 Te1 110.72(7) . .
C1 N1 C2 111.97(12) . .
C1 N1 C4 122.03(12) . .
C2 N1 C4 126.01(12) . .
C1 N2 C3 111.32(12) . .
C1 N2 C10 123.71(12) . .
C3 N2 C10 124.88(12) . .
N2 C1 N1 103.76(12) . .
N2 C1 Cu1 130.09(10) . .
N1 C1 Cu1 126.12(11) . .
C3 C2 N1 106.24(13) . .
C3 C2 H2A 126.9 . .
N1 C2 H2A 126.9 . .
C2 C3 N2 106.71(13) . .
C2 C3 H3A 126.6 . .
N2 C3 H3A 126.6 . .
C5 C4 C9 123.27(14) . .
C5 C4 N1 118.44(12) . .
C9 C4 N1 118.26(12) . .
C6 C5 C4 117.12(13) . .
C6 C5 C17 120.79(13) . .
C4 C5 C17 122.08(14) . .
C7 C6 C5 121.23(14) . .
C7 C6 H6A 119.4 . .
C5 C6 H6A 119.4 . .
C8 C7 C6 120.15(15) . .
C8 C7 H7A 119.9 . .
C6 C7 H7A 119.9 . .
C7 C8 C9 121.07(14) . .
C7 C8 H8A 119.5 . .
C9 C8 H8A 119.5 . .
C8 C9 C4 117.15(13) . .
C8 C9 C20 120.37(13) . .
C4 C9 C20 122.47(13) . .
C11 C10 C15 123.36(13) . .
C11 C10 N2 117.71(12) . .
C15 C10 N2 118.93(13) . .
C10 C11 C12 117.41(13) . .
C10 C11 C23 122.22(13) . .
C12 C11 C23 120.36(13) . .
C13 C12 C11 120.50(14) . .
C13 C12 H12A 119.8 . .
C11 C12 H12A 119.8 . .
C14 C13 C12 120.50(15) . .
C14 C13 H13A 119.8 . .
C12 C13 H13A 119.8 . .
C13 C14 C15 121.64(14) . .
C13 C14 H14A 119.2 . .
C15 C14 H14A 119.2 . .
C14 C15 C10 116.60(14) . .
C14 C15 C26 122.35(13) . .
C10 C15 C26 121.03(13) . .
C17 C16 H16A 109.5 . .
C17 C16 H16B 109.5 . .
H16A C16 H16B 109.5 . .
C17 C16 H16C 109.5 . .
H16A C16 H16C 109.5 . .
H16B C16 H16C 109.5 . .
C18 C17 C16 114.76(19) . .
C18 C17 C5 112.53(17) . .
C16 C17 C5 110.85(15) . .
C16 C17 C18A 100.7(4) . .
C5 C17 C18A 107.4(4) . .
C18 C17 H17A 106.0 . .
C16 C17 H17A 106.0 . .
C5 C17 H17A 106.0 . .
C17 C18 H18A 109.5 . .
C17 C18 H18B 109.5 . .
H18A C18 H18B 109.5 . .
C17 C18 H18C 109.5 . .
H18A C18 H18C 109.5 . .
H18B C18 H18C 109.5 . .
C17 C18A H18D 109.5 . .
C17 C18A H18E 109.5 . .
H18D C18A H18E 109.5 . .
C17 C18A H18F 109.5 . .
H18D C18A H18F 109.5 . .
H18E C18A H18F 109.5 . .
C20 C19 H19A 109.5 . .
C20 C19 H19B 109.5 . .
H19A C19 H19B 109.5 . .
C20 C19 H19C 109.5 . .
H19A C19 H19C 109.5 . .
H19B C19 H19C 109.5 . .
C9 C20 C21 112.19(13) . .
C9 C20 C19 110.15(15) . .
C21 C20 C19 110.35(15) . .
C9 C20 H20A 108.0 . .
C21 C20 H20A 108.0 . .
C19 C20 H20A 108.0 . .
C20 C21 H21A 109.5 . .
C20 C21 H21B 109.5 . .
H21A C21 H21B 109.5 . .
C20 C21 H21C 109.5 . .
H21A C21 H21C 109.5 . .
H21B C21 H21C 109.5 . .
C23 C22 H22A 109.5 . .
C23 C22 H22B 109.5 . .
H22A C22 H22B 109.5 . .
C23 C22 H22C 109.5 . .
H22A C22 H22C 109.5 . .
H22B C22 H22C 109.5 . .
C11 C23 C24 110.82(12) . .
C11 C23 C22 111.38(13) . .
C24 C23 C22 110.89(14) . .
C11 C23 H23A 107.9 . .
C24 C23 H23A 107.9 . .
C22 C23 H23A 107.9 . .
C23 C24 H24A 109.5 . .
C23 C24 H24B 109.5 . .
H24A C24 H24B 109.5 . .
C23 C24 H24C 109.5 . .
H24A C24 H24C 109.5 . .
H24B C24 H24C 109.5 . .
C26 C25 H25A 109.5 . .
C26 C25 H25B 109.5 . .
H25A C25 H25B 109.5 . .
C26 C25 H25C 109.5 . .
H25A C25 H25C 109.5 . .
H25B C25 H25C 109.5 . .
C15 C26 C27 110.36(13) . .
C15 C26 C25 113.72(14) . .
C27 C26 C25 108.22(14) . .
C15 C26 H26A 108.1 . .
C27 C26 H26A 108.1 . .
C25 C26 H26A 108.1 . .
C26 C27 H27A 109.5 . .
C26 C27 H27B 109.5 . .
H27A C27 H27B 109.5 . .
C26 C27 H27C 109.5 . .
H27A C27 H27C 109.5 . .
H27B C27 H27C 109.5 . .
Si3 C28 H28A 109.5 . .
Si3 C28 H28B 109.5 . .
H28A C28 H28B 109.5 . .
Si3 C28 H28C 109.5 . .
H28A C28 H28C 109.5 . .
H28B C28 H28C 109.5 . .
Si3 C29 H29A 109.5 . .
Si3 C29 H29B 109.5 . .
H29A C29 H29B 109.5 . .
Si3 C29 H29C 109.5 . .
H29A C29 H29C 109.5 . .
H29B C29 H29C 109.5 . .
Si3 C30 H30A 109.5 . .
Si3 C30 H30B 109.5 . .
H30A C30 H30B 109.5 . .
Si3 C30 H30C 109.5 . .
H30A C30 H30C 109.5 . .
H30B C30 H30C 109.5 . .

loop_
_geom_bond_atom_site_label_1
_geom_bond_atom_site_label_2
_geom_bond_distance
_geom_bond_site_symmetry_2
Cu1 C1 1.9019(16) .
Cu1 Te1 2.4238(9) .
Te1 Si3 2.4870(13) .
Si3 C29 1.867(2) .
Si3 C28 1.8716(18) .
Si3 C30 1.876(2) .
N1 C1 1.3582(18) .
N1 C2 1.381(2) .
N1 C4 1.4391(19) .
N2 C1 1.3555(18) .
N2 C3 1.3895(19) .
N2 C10 1.4390(19) .
C2 C3 1.349(2) .
C2 H2A 0.9500 .
C3 H3A 0.9500 .
C4 C5 1.398(2) .
C4 C9 1.399(2) .
C5 C6 1.389(2) .
C5 C17 1.527(2) .
C6 C7 1.389(2) .
C6 H6A 0.9500 .
C7 C8 1.383(2) .
C7 H7A 0.9500 .
C8 C9 1.394(2) .
C8 H8A 0.9500 .
C9 C20 1.519(2) .
C10 C11 1.399(2) .
C10 C15 1.4135(19) .
C11 C12 1.402(2) .
C11 C23 1.524(2) .
C12 C13 1.389(2) .
C12 H12A 0.9500 .
C13 C14 1.389(2) .
C13 H13A 0.9500 .
C14 C15 1.389(2) .
C14 H14A 0.9500 .
C15 C26 1.525(2) .
C16 C17 1.521(3) .
C16 H16A 0.9800 .
C16 H16B 0.9800 .
C16 H16C 0.9800 .
C17 C18 1.512(3) .
C17 C18A 1.550(5) .
C17 H17A 1.0000 .
C18 H18A 0.9800 .
C18 H18B 0.9800 .
C18 H18C 0.9800 .
C18A H18D 0.9800 .
C18A H18E 0.9800 .
C18A H18F 0.9800 .
C19 C20 1.529(3) .
C19 H19A 0.9800 .
C19 H19B 0.9800 .
C19 H19C 0.9800 .
C20 C21 1.522(2) .
C20 H20A 1.0000 .
C21 H21A 0.9800 .
C21 H21B 0.9800 .
C21 H21C 0.9800 .
C22 C23 1.531(2) .
C22 H22A 0.9800 .
C22 H22B 0.9800 .
C22 H22C 0.9800 .
C23 C24 1.530(2) .
C23 H23A 1.0000 .
C24 H24A 0.9800 .
C24 H24B 0.9800 .
C24 H24C 0.9800 .
C25 C26 1.538(2) .
C25 H25A 0.9800 .
C25 H25B 0.9800 .
C25 H25C 0.9800 .
C26 C27 1.528(3) .
C26 H26A 1.0000 .
C27 H27A 0.9800 .
C27 H27B 0.9800 .
C27 H27C 0.9800 .
C28 H28A 0.9800 .
C28 H28B 0.9800 .
C28 H28C 0.9800 .
C29 H29A 0.9800 .
C29 H29B 0.9800 .
C29 H29C 0.9800 .
C30 H30A 0.9800 .
C30 H30B 0.9800 .
C30 H30C 0.9800 .

loop_
_geom_torsion_atom_site_label_1
_geom_torsion_atom_site_label_2
_geom_torsion_atom_site_label_3
_geom_torsion_atom_site_label_4
_geom_torsion
_geom_torsion_site_symmetry_1
_geom_torsion_site_symmetry_2
_geom_torsion_site_symmetry_3
_geom_torsion_site_symmetry_4
C3 N2 C1 N1 0.61(15) . . . .
C10 N2 C1 N1 177.26(12) . . . .
C3 N2 C1 Cu1 -177.22(10) . . . .
C10 N2 C1 Cu1 -0.6(2) . . . .
C2 N1 C1 N2 -0.58(15) . . . .
C4 N1 C1 N2 179.40(12) . . . .
C2 N1 C1 Cu1 177.37(10) . . . .
C4 N1 C1 Cu1 -2.66(18) . . . .
C1 N1 C2 C3 0.33(16) . . . .
C4 N1 C2 C3 -179.64(13) . . . .
N1 C2 C3 N2 0.05(16) . . . .
C1 N2 C3 C2 -0.43(16) . . . .
C10 N2 C3 C2 -177.03(13) . . . .
C1 N1 C4 C5 89.63(17) . . . .
C2 N1 C4 C5 -90.40(18) . . . .
C1 N1 C4 C9 -88.57(17) . . . .
C2 N1 C4 C9 91.40(17) . . . .
C9 C4 C5 C6 0.8(2) . . . .
N1 C4 C5 C6 -177.31(13) . . . .
C9 C4 C5 C17 179.74(14) . . . .
N1 C4 C5 C17 1.6(2) . . . .
C4 C5 C6 C7 0.3(2) . . . .
C17 C5 C6 C7 -178.62(15) . . . .
C5 C6 C7 C8 -1.1(3) . . . .
C6 C7 C8 C9 0.8(3) . . . .
C7 C8 C9 C4 0.3(2) . . . .
C7 C8 C9 C20 178.93(15) . . . .
C5 C4 C9 C8 -1.1(2) . . . .
N1 C4 C9 C8 177.00(13) . . . .
C5 C4 C9 C20 -179.69(14) . . . .
N1 C4 C9 C20 -1.6(2) . . . .
C1 N2 C10 C11 -101.10(16) . . . .
C3 N2 C10 C11 75.10(18) . . . .
C1 N2 C10 C15 78.36(17) . . . .
C3 N2 C10 C15 -105.45(16) . . . .
C15 C10 C11 C12 1.0(2) . . . .
N2 C10 C11 C12 -179.57(13) . . . .
C15 C10 C11 C23 -178.09(13) . . . .
N2 C10 C11 C23 1.3(2) . . . .
C10 C11 C12 C13 -0.6(2) . . . .
C23 C11 C12 C13 178.52(15) . . . .
C11 C12 C13 C14 -0.1(3) . . . .
C12 C13 C14 C15 0.5(3) . . . .
C13 C14 C15 C10 -0.1(2) . . . .
C13 C14 C15 C26 178.23(15) . . . .
C11 C10 C15 C14 -0.7(2) . . . .
N2 C10 C15 C14 179.92(13) . . . .
C11 C10 C15 C26 -179.01(14) . . . .
N2 C10 C15 C26 1.6(2) . . . .
C6 C5 C17 C18 -62.2(3) . . . .
C4 C5 C17 C18 118.9(2) . . . .
C6 C5 C17 C16 67.8(2) . . . .
C4 C5 C17 C16 -111.10(19) . . . .
C6 C5 C17 C18A -41.3(4) . . . .
C4 C5 C17 C18A 139.8(4) . . . .
C8 C9 C20 C21 53.9(2) . . . .
C4 C9 C20 C21 -127.60(16) . . . .
C8 C9 C20 C19 -69.5(2) . . . .
C4 C9 C20 C19 109.06(18) . . . .
C10 C11 C23 C24 -120.54(16) . . . .
C12 C11 C23 C24 60.39(19) . . . .
C10 C11 C23 C22 115.50(17) . . . .
C12 C11 C23 C22 -63.6(2) . . . .
C14 C15 C26 C27 -98.90(18) . . . .
C10 C15 C26 C27 79.35(18) . . . .
C14 C15 C26 C25 22.9(2) . . . .
C10 C15 C26 C25 -158.82(15) . . . .
